data_4026094
loop_
_publ_author_name
'Kai Ding'
'Yun-shan Sun'
'Wei-Sheng Tian'

_publ_section_title
;
 Total Synthesis of (\+-)-Spiniferin-1 via a Polyfluoroalkanosulfonyl
 Fluoride Induced Homoallylic Carbocation Rearrangement Reaction
;
_journal_name_full 'Journal of Organic Chemistry'
_journal_page_first 1495
_journal_page_last 1498
_journal_paper_doi 10.1021/jo102351k
_journal_volume 76
_journal_year 2011
_chemical_absolute_configuration ad
_chemical_formula_sum 'C22 H26 O6'
_chemical_formula_weight 386.43
_chemical_name_systematic
; 
 ? 
;
_space_group_IT_number 7
_symmetry_cell_setting monoclinic
_symmetry_space_group_name_Hall 'P -2yac'
_symmetry_space_group_name_H-M 'P 1 n 1'
_atom_sites_solution_hydrogens geom
_atom_sites_solution_primary direct
_atom_sites_solution_secondary difmap
_audit_creation_method SHELXL-97
_cell_angle_alpha 90.00
_cell_angle_beta 108.972(2)
_cell_angle_gamma 90.00
_cell_formula_units_Z 2
_cell_length_a 10.5615(12)
_cell_length_b 8.3727(9)
_cell_length_c 11.8537(12)
_cell_measurement_reflns_used 858
_cell_measurement_temperature 293(2)
_cell_measurement_theta_max 39.967
_cell_measurement_theta_min 4.865
_cell_volume 991.26(19)
_computing_cell_refinement 'Bruker SMART'
_computing_data_collection 'Bruker SMART'
_computing_data_reduction 'Bruker SHELXTL'
_computing_molecular_graphics 'Bruker SHELXTL'
_computing_publication_material 'Bruker SHELXTL'
_computing_structure_refinement 'SHELXL-97 (Sheldrick, 1997)'
_computing_structure_solution 'SHELXS-97 (Sheldrick, 1990)'
_diffrn_ambient_temperature 293(2)
_diffrn_measured_fraction_theta_full 0.994
_diffrn_measured_fraction_theta_max 0.994
_diffrn_measurement_device_type 'CCD area detector'
_diffrn_measurement_method 'phi and omega scans'
_diffrn_radiation_monochromator graphite
_diffrn_radiation_source 'fine-focus sealed tube'
_diffrn_radiation_type MoK\a
_diffrn_radiation_wavelength 0.71073
_diffrn_reflns_av_R_equivalents 0.0680
_diffrn_reflns_av_sigmaI/netI 0.0923
_diffrn_reflns_limit_h_max 13
_diffrn_reflns_limit_h_min -13
_diffrn_reflns_limit_k_max 8
_diffrn_reflns_limit_k_min -10
_diffrn_reflns_limit_l_max 15
_diffrn_reflns_limit_l_min -11
_diffrn_reflns_number 5692
_diffrn_reflns_theta_full 27.00
_diffrn_reflns_theta_max 27.00
_diffrn_reflns_theta_min 2.25
_exptl_absorpt_coefficient_mu 0.094
_exptl_absorpt_correction_T_max 1.00000
_exptl_absorpt_correction_T_min 0.76531
_exptl_absorpt_correction_type empirical
_exptl_crystal_colour colorless
_exptl_crystal_density_diffrn 1.295
_exptl_crystal_description prismatic
_exptl_crystal_F_000 412
_exptl_crystal_size_max 0.309
_exptl_crystal_size_mid 0.112
_exptl_crystal_size_min 0.060
_refine_diff_density_max 0.116
_refine_diff_density_min -0.123
_refine_diff_density_rms 0.033
_refine_ls_abs_structure_details 'Flack H D (1983), Acta Cryst. A39, 876-881'
_refine_ls_abs_structure_Flack 10(10)
_refine_ls_extinction_method none
_refine_ls_goodness_of_fit_ref 0.764
_refine_ls_hydrogen_treatment constr
_refine_ls_matrix_type full
_refine_ls_number_parameters 257
_refine_ls_number_reflns 2159
_refine_ls_number_restraints 2
_refine_ls_restrained_S_all 0.763
_refine_ls_R_factor_all 0.0790
_refine_ls_R_factor_gt 0.0399
_refine_ls_shift/su_max 0.010
_refine_ls_shift/su_mean 0.002
_refine_ls_structure_factor_coef Fsqd
_refine_ls_weighting_details 'calc w=1/[\s^2^(Fo^2^)+(0.0106P)^2^+0.0000P] where P=(Fo^2^+2Fc^2^)/3'
_refine_ls_weighting_scheme calc
_refine_ls_wR_factor_gt 0.0516
_refine_ls_wR_factor_ref 0.0581
_reflns_number_gt 1210
_reflns_number_total 2159
_reflns_threshold_expression >2sigma(I)
_cod_data_source_file jo102351k_si_002.cif
_cod_data_source_block cd26181
_cod_original_cell_volume 991.26(18)
_cod_database_code 4026094

loop_
_symmetry_equiv_pos_as_xyz
'x, y, z'
'x+1/2, -y, z+1/2'

loop_
_atom_site_label
_atom_site_type_symbol
_atom_site_fract_x
_atom_site_fract_y
_atom_site_fract_z
_atom_site_U_iso_or_equiv
_atom_site_adp_type
_atom_site_occupancy
_atom_site_symmetry_multiplicity
_atom_site_calc_flag
_atom_site_refinement_flags
O1 O 0.0409(3) -0.0771(3) 0.3293(3) 0.1050(11) Uani 1 1 d .
O2 O 0.4760(2) 0.2080(3) 0.2744(2) 0.0683(8) Uani 1 1 d .
O3 O 0.3337(2) 0.2848(3) 0.09635(19) 0.0537(6) Uani 1 1 d .
O4 O 0.6703(3) 0.1437(3) 0.1728(2) 0.0738(8) Uani 1 1 d .
H4 H 0.6538 0.0901 0.2243 0.111 Uiso 1 1 calc R
O5 O 0.1577(2) 0.0882(2) -0.14337(19) 0.0537(7) Uani 1 1 d .
O6 O 0.2286(2) -0.0498(2) 0.02638(19) 0.0524(6) Uani 1 1 d .
C1 C 0.1344(3) 0.1133(4) 0.2376(3) 0.0493(9) Uani 1 1 d .
H1 H 0.1845 0.1570 0.3106 0.059 Uiso 1 1 calc R
C2 C 0.0554(4) -0.0273(4) 0.2378(4) 0.0640(11) Uani 1 1 d .
C3 C 0.0026(4) -0.1133(5) 0.1227(4) 0.0732(12) Uani 1 1 d .
H3A H -0.0717 -0.1804 0.1242 0.088 Uiso 1 1 calc R
H3B H 0.0720 -0.1821 0.1127 0.088 Uiso 1 1 calc R
C4 C -0.0439(3) -0.0011(4) 0.0183(3) 0.0555(10) Uani 1 1 d .
H4A H -0.1266 0.0484 0.0192 0.067 Uiso 1 1 calc R
H4B H -0.0644 -0.0636 -0.0544 0.067 Uiso 1 1 calc R
C5 C 0.0559(3) 0.1338(3) 0.0129(3) 0.0372(8) Uani 1 1 d .
C6 C 0.1392(3) 0.1838(3) 0.1379(3) 0.0367(8) Uani 1 1 d .
C7 C 0.2295(3) 0.3262(4) 0.1478(3) 0.0469(9) Uani 1 1 d .
H7 H 0.2701 0.3569 0.2316 0.056 Uiso 1 1 calc R
C8 C 0.1573(4) 0.4662(4) 0.0760(3) 0.0690(12) Uani 1 1 d .
H8A H 0.2218 0.5481 0.0746 0.083 Uiso 1 1 calc R
H8B H 0.0964 0.5110 0.1136 0.083 Uiso 1 1 calc R
C9 C 0.0788(4) 0.4174(4) -0.0517(3) 0.0608(11) Uani 1 1 d .
H9A H 0.1407 0.3823 -0.0916 0.073 Uiso 1 1 calc R
H9B H 0.0306 0.5094 -0.0944 0.073 Uiso 1 1 calc R
C10 C -0.0210(3) 0.2827(4) -0.0552(3) 0.0504(9) Uani 1 1 d .
C11 C 0.4522(4) 0.2341(4) 0.1709(3) 0.0477(9) Uani 1 1 d .
C12 C 0.5537(3) 0.2235(4) 0.1040(3) 0.0513(9) Uani 1 1 d .
H12 H 0.5136 0.1653 0.0291 0.062 Uiso 1 1 calc R
C13 C 0.5856(3) 0.3907(4) 0.0766(3) 0.0434(8) Uani 1 1 d .
C14 C 0.6661(3) 0.4868(4) 0.1653(3) 0.0537(10) Uani 1 1 d .
H14 H 0.7058 0.4462 0.2417 0.064 Uiso 1 1 calc R
C15 C 0.6876(4) 0.6433(4) 0.1407(4) 0.0644(11) Uani 1 1 d .
H15 H 0.7406 0.7081 0.2015 0.077 Uiso 1 1 calc R
C16 C 0.6333(4) 0.7046(4) 0.0295(4) 0.0675(12) Uani 1 1 d .
H16 H 0.6499 0.8100 0.0138 0.081 Uiso 1 1 calc R
C17 C 0.5531(4) 0.6090(5) -0.0600(4) 0.0652(11) Uani 1 1 d .
H17 H 0.5154 0.6493 -0.1368 0.078 Uiso 1 1 calc R
C18 C 0.5291(3) 0.4538(4) -0.0353(3) 0.0566(10) Uani 1 1 d .
H18 H 0.4736 0.3903 -0.0956 0.068 Uiso 1 1 calc R
C19 C 0.1515(3) 0.0596(4) -0.0470(3) 0.0382(8) Uani 1 1 d .
C20 C 0.3200(4) -0.1363(4) -0.0205(3) 0.0634(11) Uani 1 1 d .
H20A H 0.2701 -0.2080 -0.0821 0.095 Uiso 1 1 calc R
H20B H 0.3822 -0.1961 0.0426 0.095 Uiso 1 1 calc R
H20C H 0.3682 -0.0619 -0.0529 0.095 Uiso 1 1 calc R
C21 C -0.0997(4) 0.2456(5) -0.1872(3) 0.0834(13) Uani 1 1 d .
H21A H -0.1594 0.3324 -0.2210 0.125 Uiso 1 1 calc R
H21B H -0.1504 0.1493 -0.1919 0.125 Uiso 1 1 calc R
H21C H -0.0381 0.2321 -0.2308 0.125 Uiso 1 1 calc R
C22 C -0.1229(4) 0.3412(5) 0.0039(4) 0.0798(13) Uani 1 1 d .
H22A H -0.0811 0.3442 0.0889 0.120 Uiso 1 1 calc R
H22B H -0.1979 0.2695 -0.0157 0.120 Uiso 1 1 calc R
H22C H -0.1533 0.4464 -0.0246 0.120 Uiso 1 1 calc R

loop_
_atom_site_aniso_label
_atom_site_aniso_U_11
_atom_site_aniso_U_22
_atom_site_aniso_U_33
_atom_site_aniso_U_23
_atom_site_aniso_U_13
_atom_site_aniso_U_12
O1 0.137(3) 0.105(2) 0.091(2) 0.0381(18) 0.061(2) -0.012(2)
O2 0.073(2) 0.0842(19) 0.0538(18) 0.0230(14) 0.0286(16) 0.0129(15)
O3 0.0470(17) 0.0679(16) 0.0482(15) -0.0047(13) 0.0182(14) -0.0153(13)
O4 0.077(2) 0.0642(18) 0.093(2) 0.0333(16) 0.0457(17) 0.0232(15)
O5 0.0750(18) 0.0520(15) 0.0435(15) 0.0024(12) 0.0322(13) 0.0065(13)
O6 0.0596(17) 0.0531(15) 0.0518(15) 0.0076(12) 0.0283(14) 0.0210(13)
C1 0.048(2) 0.058(3) 0.047(2) 0.0018(18) 0.0225(19) 0.0098(19)
C2 0.067(3) 0.065(3) 0.075(3) 0.023(2) 0.043(3) 0.011(2)
C3 0.079(3) 0.058(3) 0.097(3) 0.002(3) 0.047(3) -0.019(2)
C4 0.047(2) 0.057(2) 0.066(3) -0.009(2) 0.023(2) -0.0097(18)
C5 0.035(2) 0.0387(19) 0.040(2) -0.0011(15) 0.0154(17) 0.0000(15)
C6 0.034(2) 0.0399(19) 0.042(2) 0.0020(16) 0.0200(17) 0.0061(15)
C7 0.047(2) 0.048(2) 0.048(2) -0.0113(17) 0.0192(19) -0.0045(18)
C8 0.084(3) 0.048(2) 0.082(3) 0.006(2) 0.036(3) -0.005(2)
C9 0.070(3) 0.049(2) 0.064(3) 0.019(2) 0.022(2) 0.021(2)
C10 0.046(2) 0.059(2) 0.047(2) 0.0078(18) 0.0162(19) 0.013(2)
C11 0.057(3) 0.038(2) 0.050(2) 0.0008(17) 0.020(2) -0.0114(17)
C12 0.061(3) 0.041(2) 0.059(2) 0.0004(18) 0.029(2) -0.0032(18)
C13 0.046(2) 0.049(2) 0.044(2) 0.0027(18) 0.0261(18) 0.0015(18)
C14 0.062(3) 0.058(2) 0.047(2) -0.001(2) 0.026(2) -0.009(2)
C15 0.077(3) 0.056(3) 0.072(3) -0.014(2) 0.039(3) -0.016(2)
C16 0.069(3) 0.054(3) 0.100(4) 0.007(3) 0.055(3) -0.001(2)
C17 0.060(3) 0.068(3) 0.071(3) 0.030(2) 0.026(2) 0.009(2)
C18 0.053(3) 0.063(3) 0.055(3) 0.0054(19) 0.020(2) -0.0010(19)
C19 0.042(2) 0.0382(19) 0.036(2) -0.0072(16) 0.0154(18) -0.0083(16)
C20 0.060(3) 0.064(3) 0.073(3) -0.003(2) 0.030(2) 0.021(2)
C21 0.062(3) 0.110(3) 0.065(3) 0.016(2) 0.003(2) 0.020(2)
C22 0.067(3) 0.084(3) 0.096(3) 0.011(2) 0.037(3) 0.039(2)

loop_
_atom_type_symbol
_atom_type_description
_atom_type_scat_dispersion_real
_atom_type_scat_dispersion_imag
_atom_type_scat_source
C C 0.0033 0.0000 'International Tables Vol C Tables 4.2.6.8 and 6.1.1.4'
H H 0.0000 0.0000 'International Tables Vol C Tables 4.2.6.8 and 6.1.1.4'
O O 0.0106 0.0000 'International Tables Vol C Tables 4.2.6.8 and 6.1.1.4'

loop_
_geom_angle_atom_site_label_1
_geom_angle_atom_site_label_2
_geom_angle_atom_site_label_3
_geom_angle
C11 O3 C7 117.8(3)
C12 O4 H4 109.5
C19 O6 C20 115.5(2)
C6 C1 C2 123.4(3)
C6 C1 H1 118.3
C2 C1 H1 118.3
O1 C2 C1 121.4(4)
O1 C2 C3 122.4(4)
C1 C2 C3 116.0(3)
C2 C3 C4 112.3(3)
C2 C3 H3A 109.2
C4 C3 H3A 109.2
C2 C3 H3B 109.2
C4 C3 H3B 109.2
H3A C3 H3B 107.9
C3 C4 C5 116.2(3)
C3 C4 H4A 108.2
C5 C4 H4A 108.2
C3 C4 H4B 108.2
C5 C4 H4B 108.2
H4A C4 H4B 107.4
C6 C5 C19 107.6(2)
C6 C5 C4 110.2(2)
C19 C5 C4 106.2(2)
C6 C5 C10 108.9(2)
C19 C5 C10 113.0(2)
C4 C5 C10 110.8(2)
C1 C6 C7 119.1(3)
C1 C6 C5 124.4(3)
C7 C6 C5 116.5(3)
O3 C7 C8 105.1(3)
O3 C7 C6 108.9(2)
C8 C7 C6 112.4(3)
O3 C7 H7 110.1
C8 C7 H7 110.1
C6 C7 H7 110.1
C7 C8 C9 111.4(3)
C7 C8 H8A 109.3
C9 C8 H8A 109.3
C7 C8 H8B 109.3
C9 C8 H8B 109.3
H8A C8 H8B 108.0
C8 C9 C10 111.8(3)
C8 C9 H9A 109.3
C10 C9 H9A 109.3
C8 C9 H9B 109.3
C10 C9 H9B 109.3
H9A C9 H9B 107.9
C9 C10 C22 109.2(3)
C9 C10 C21 108.3(3)
C22 C10 C21 107.4(3)
C9 C10 C5 109.6(3)
C22 C10 C5 109.9(3)
C21 C10 C5 112.4(3)
O2 C11 O3 125.1(3)
O2 C11 C12 125.1(4)
O3 C11 C12 109.7(3)
O4 C12 C13 110.7(3)
O4 C12 C11 110.9(3)
C13 C12 C11 107.6(3)
O4 C12 H12 109.2
C13 C12 H12 109.2
C11 C12 H12 109.2
C18 C13 C14 118.7(3)
C18 C13 C12 120.8(3)
C14 C13 C12 120.4(3)
C13 C14 C15 119.9(3)
C13 C14 H14 120.1
C15 C14 H14 120.1
C16 C15 C14 121.3(4)
C16 C15 H15 119.3
C14 C15 H15 119.3
C15 C16 C17 119.2(4)
C15 C16 H16 120.4
C17 C16 H16 120.4
C18 C17 C16 119.7(4)
C18 C17 H17 120.2
C16 C17 H17 120.2
C17 C18 C13 121.3(4)
C17 C18 H18 119.4
C13 C18 H18 119.4
O5 C19 O6 123.3(3)
O5 C19 C5 127.6(3)
O6 C19 C5 109.1(3)
O6 C20 H20A 109.5
O6 C20 H20B 109.5
H20A C20 H20B 109.5
O6 C20 H20C 109.5
H20A C20 H20C 109.5
H20B C20 H20C 109.5
C10 C21 H21A 109.5
C10 C21 H21B 109.5
H21A C21 H21B 109.5
C10 C21 H21C 109.5
H21A C21 H21C 109.5
H21B C21 H21C 109.5
C10 C22 H22A 109.5
C10 C22 H22B 109.5
H22A C22 H22B 109.5
C10 C22 H22C 109.5
H22A C22 H22C 109.5
H22B C22 H22C 109.5

loop_
_geom_bond_atom_site_label_1
_geom_bond_atom_site_label_2
_geom_bond_distance
O1 C2 1.216(4)
O2 C11 1.190(4)
O3 C11 1.345(4)
O3 C7 1.463(3)
O4 C12 1.406(4)
O4 H4 0.8200
O5 C19 1.189(3)
O6 C19 1.342(3)
O6 C20 1.454(3)
C1 C6 1.337(4)
C1 C2 1.443(4)
C1 H1 0.9300
C2 C3 1.483(5)
C3 C4 1.503(4)
C3 H3A 0.9700
C3 H3B 0.9700
C4 C5 1.560(4)
C4 H4A 0.9700
C4 H4B 0.9700
C5 C6 1.516(4)
C5 C19 1.542(4)
C5 C10 1.562(4)
C6 C7 1.507(4)
C7 C8 1.503(4)
C7 H7 0.9800
C8 C9 1.526(5)
C8 H8A 0.9700
C8 H8B 0.9700
C9 C10 1.534(4)
C9 H9A 0.9700
C9 H9B 0.9700
C10 C22 1.543(4)
C10 C21 1.546(4)
C11 C12 1.529(4)
C12 C13 1.500(4)
C12 H12 0.9800
C13 C18 1.371(4)
C13 C14 1.377(4)
C14 C15 1.377(5)
C14 H14 0.9300
C15 C16 1.356(5)
C15 H15 0.9300
C16 C17 1.379(5)
C16 H16 0.9300
C17 C18 1.373(4)
C17 H17 0.9300
C18 H18 0.9300
C20 H20A 0.9600
C20 H20B 0.9600
C20 H20C 0.9600
C21 H21A 0.9600
C21 H21B 0.9600
C21 H21C 0.9600
C22 H22A 0.9600
C22 H22B 0.9600
C22 H22C 0.9600

loop_
_geom_hbond_atom_site_label_D
_geom_hbond_atom_site_label_H
_geom_hbond_atom_site_label_A
_geom_hbond_distance_DH
_geom_hbond_distance_HA
_geom_hbond_distance_DA
_geom_hbond_angle_DHA
_geom_hbond_site_symmetry_A
O4 H4 O5 0.82 2.16 2.954(3) 164.0 2

loop_
_geom_torsion_atom_site_label_1
_geom_torsion_atom_site_label_2
_geom_torsion_atom_site_label_3
_geom_torsion_atom_site_label_4
_geom_torsion
C6 C1 C2 O1 -171.2(4)
C6 C1 C2 C3 13.4(5)
O1 C2 C3 C4 145.3(4)
C1 C2 C3 C4 -39.3(5)
C2 C3 C4 C5 49.6(4)
C3 C4 C5 C6 -31.9(4)
C3 C4 C5 C19 84.5(4)
C3 C4 C5 C10 -152.4(3)
C2 C1 C6 C7 -177.5(3)
C2 C1 C6 C5 4.6(5)
C19 C5 C6 C1 -110.7(3)
C4 C5 C6 C1 4.8(4)
C10 C5 C6 C1 126.5(3)
C19 C5 C6 C7 71.3(3)
C4 C5 C6 C7 -173.3(2)
C10 C5 C6 C7 -51.5(3)
C11 O3 C7 C8 143.8(3)
C11 O3 C7 C6 -95.5(3)
C1 C6 C7 O3 115.6(3)
C5 C6 C7 O3 -66.3(3)
C1 C6 C7 C8 -128.4(3)
C5 C6 C7 C8 49.7(3)
O3 C7 C8 C9 68.4(3)
C6 C7 C8 C9 -49.9(4)
C7 C8 C9 C10 56.6(4)
C8 C9 C10 C22 61.2(4)
C8 C9 C10 C21 177.8(3)
C8 C9 C10 C5 -59.2(3)
C6 C5 C10 C9 54.8(3)
C19 C5 C10 C9 -64.8(3)
C4 C5 C10 C9 176.1(3)
C6 C5 C10 C22 -65.2(3)
C19 C5 C10 C22 175.2(3)
C4 C5 C10 C22 56.1(4)
C6 C5 C10 C21 175.3(3)
C19 C5 C10 C21 55.7(4)
C4 C5 C10 C21 -63.4(3)
C7 O3 C11 O2 6.3(5)
C7 O3 C11 C12 -170.8(2)
O2 C11 C12 O4 13.7(5)
O3 C11 C12 O4 -169.2(3)
O2 C11 C12 C13 -107.5(4)
O3 C11 C12 C13 69.6(3)
O4 C12 C13 C18 136.9(3)
C11 C12 C13 C18 -101.7(3)
O4 C12 C13 C14 -46.9(4)
C11 C12 C13 C14 74.4(4)
C18 C13 C14 C15 0.4(5)
C12 C13 C14 C15 -175.9(3)
C13 C14 C15 C16 -1.4(5)
C14 C15 C16 C17 1.0(6)
C15 C16 C17 C18 0.3(5)
C16 C17 C18 C13 -1.2(5)
C14 C13 C18 C17 0.9(5)
C12 C13 C18 C17 177.2(3)
C20 O6 C19 O5 -1.5(4)
C20 O6 C19 C5 177.1(3)
C6 C5 C19 O5 -131.8(3)
C4 C5 C19 O5 110.2(4)
C10 C5 C19 O5 -11.5(5)
C6 C5 C19 O6 49.8(3)
C4 C5 C19 O6 -68.2(3)
C10 C5 C19 O6 170.1(2)
